data_4037493
loop_
_publ_author_name
'Zheng, Jinhua'
'Chen, Pan'
'Yuan, Yaofeng'
'Cheng, Jiajia'

_publ_section_title
;
 Pd-Catalyzed Arylperfluoroalkylation of Unactivated Olefins for the
 Synthesis of Heterocycles.
;
_journal_issue 11
_journal_name_full 'The Journal of organic chemistry'
_journal_page_first 5790
_journal_page_last 5797
_journal_paper_doi 10.1021/acs.joc.7b00598
_journal_volume 82
_journal_year 2017
_chemical_formula_sum 'C15 H14 F7 N O'
_chemical_formula_weight 357.27
_space_group_crystal_system monoclinic
_space_group_IT_number 14
_space_group_name_Hall '-P 2ybc'
_space_group_name_H-M_alt 'P 1 21/c 1'
_atom_sites_solution_hydrogens geom
_audit_creation_method SHELXL-2014
_cell_angle_alpha 90
_cell_angle_beta 105.93(2)
_cell_angle_gamma 90
_cell_formula_units_Z 4
_cell_length_a 7.461(6)
_cell_length_b 9.376(8)
_cell_length_c 23.221(18)
_cell_measurement_reflns_used 4875
_cell_measurement_temperature 293(2)
_cell_measurement_theta_max 27.5204
_cell_measurement_theta_min 3.3600
_cell_volume 1562(2)
_computing_cell_refinement 'Bruker XSCANS'
_computing_data_collection 'Bruker XSCANS'
_computing_data_reduction 'Bruker SHELXTL'
_computing_molecular_graphics 'Bruker SHELXTL'
_computing_publication_material 'Bruker SHELXTL'
_computing_structure_refinement 'SHELXL-2014 (Sheldrick, 2014)'
_computing_structure_solution 'SHELXL-2014 (Sheldrick, 2014)'
_diffrn_ambient_temperature 293(2)
_diffrn_detector_area_resol_mean 28.5714
_diffrn_measured_fraction_theta_full 0.993
_diffrn_measured_fraction_theta_max 0.986
_diffrn_measurement_device_type Molybdenum
_diffrn_measurement_method CCD_Profile_fitting
_diffrn_radiation_type MoK\a
_diffrn_radiation_wavelength 0.71073
_diffrn_reflns_av_R_equivalents 0.0311
_diffrn_reflns_av_unetI/netI 0.0337
_diffrn_reflns_Laue_measured_fraction_full 0.993
_diffrn_reflns_Laue_measured_fraction_max 0.986
_diffrn_reflns_limit_h_max 9
_diffrn_reflns_limit_h_min -9
_diffrn_reflns_limit_k_max 12
_diffrn_reflns_limit_k_min -9
_diffrn_reflns_limit_l_max 29
_diffrn_reflns_limit_l_min -30
_diffrn_reflns_number 12539
_diffrn_reflns_point_group_measured_fraction_full 0.993
_diffrn_reflns_point_group_measured_fraction_max 0.986
_diffrn_reflns_theta_full 25.242
_diffrn_reflns_theta_max 27.504
_diffrn_reflns_theta_min 3.492
_diffrn_source 'Sealed Tube'
_exptl_absorpt_coefficient_mu 0.152
_exptl_absorpt_correction_T_max 1.0000
_exptl_absorpt_correction_T_min 0.7024
_exptl_absorpt_correction_type multi-scan
_exptl_absorpt_process_details none
_exptl_crystal_colour White
_exptl_crystal_density_diffrn 1.519
_exptl_crystal_description Prism
_exptl_crystal_F_000 728
_exptl_crystal_size_max 0.2500
_exptl_crystal_size_mid 0.2000
_exptl_crystal_size_min 0.2000
_refine_diff_density_max 0.413
_refine_diff_density_min -0.357
_refine_diff_density_rms 0.048
_refine_ls_extinction_method none
_refine_ls_goodness_of_fit_ref 1.041
_refine_ls_hydrogen_treatment constr
_refine_ls_matrix_type full
_refine_ls_number_parameters 219
_refine_ls_number_reflns 3548
_refine_ls_number_restraints 0
_refine_ls_restrained_S_all 1.041
_refine_ls_R_factor_all 0.0764
_refine_ls_R_factor_gt 0.0609
_refine_ls_shift/su_max 0.004
_refine_ls_shift/su_mean 0.000
_refine_ls_structure_factor_coef Fsqd
_refine_ls_weighting_details 'w=1/[\s^2^(Fo^2^)+(0.1243P)^2^] where P=(Fo^2^+2Fc^2^)/3'
_refine_ls_weighting_scheme calc
_refine_ls_wR_factor_gt 0.1886
_refine_ls_wR_factor_ref 0.2051
_reflns_Friedel_coverage 0.000
_reflns_number_gt 2267
_reflns_number_total 3548
_reflns_threshold_expression 'I > 2\s(I)'
_cod_data_source_file jo7b00598_si_002.cif
_cod_data_source_block shelxl
_cod_depositor_comments
;
The following automatic conversions were performed:

data item '_exptl_absorpt_correction_type' value 'Multi-scan' was
changed to 'multi-scan' in accordance with the
/home/saulius/struct/COD-crude-data/automatic-downloads/DataCite-retrospective/ACS/depositions/lib/dictionaries/cif_core.dic
dictionary named 'cif_core.dic' version 2.4.2 last updated on
2011-04-26.

Automatic conversion script
Id: cif_fix_values 6909 2019-04-08 15:41:33Z antanas 
;
_cod_original_sg_symbol_H-M 'P 21/c'
_cod_database_code 4037493
_shelx_space_group_comment
;
The symmetry employed for this shelxl refinement is uniquely defined
by the following loop, which should always be used as a source of
symmetry information in preference to the above space-group names.
They are only intended as comments.
;
_shelxl_version_number 2014-3

loop_
_space_group_symop_operation_xyz
'x, y, z'
'-x, y+1/2, -z+1/2'
'-x, -y, -z'
'x, -y-1/2, z-1/2'

loop_
_atom_site_label
_atom_site_type_symbol
_atom_site_fract_x
_atom_site_fract_y
_atom_site_fract_z
_atom_site_U_iso_or_equiv
_atom_site_adp_type
_atom_site_occupancy
_atom_site_site_symmetry_order
_atom_site_calc_flag
_atom_site_refinement_flags_posn
_atom_site_refinement_flags_adp
F1 F 0.94825(15) 0.21670(13) 0.21101(6) 0.0679(4) Uani 1 1 d . .
F3 F 0.6677(3) 0.0347(2) 0.18837(9) 0.1238(8) Uani 1 1 d . .
F4 F 0.8441(3) 0.4132(2) 0.27644(8) 0.1359(9) Uani 1 1 d . .
F5 F 0.6903(3) 0.1563(3) 0.26861(8) 0.1252(8) Uani 1 1 d . .
F8 F 0.8815(4) 0.50653(19) 0.19705(10) 0.1564(11) Uani 1 1 d . .
F12 F 0.6077(4) 0.4707(3) 0.20541(10) 0.1770(14) Uani 1 1 d . .
F14 F 0.4731(2) 0.1990(4) 0.18934(11) 0.1654(11) Uani 1 1 d . .
O2 O 0.6929(2) -0.17409(18) -0.02052(9) 0.0795(6) Uani 1 1 d . .
N2 N 0.8041(2) 0.01869(16) 0.03679(7) 0.0498(4) Uani 1 1 d . .
C1 C 0.8693(2) 0.24592(18) 0.08677(9) 0.0482(5) Uani 1 1 d . .
C4 C 0.7763(2) 0.25955(19) 0.01974(9) 0.0492(5) Uani 1 1 d . .
C7 C 0.7200(2) 0.2835(2) 0.11860(9) 0.0532(5) Uani 1 1 d . .
H7A H 0.6133 0.2223 0.1025 0.064 Uiso 1 1 calc R U
H7B H 0.6800 0.3807 0.1079 0.064 Uiso 1 1 calc R U
C9 C 1.0438(3) 0.3399(2) 0.10570(11) 0.0656(6) Uani 1 1 d . .
H9A H 1.0082 0.4385 0.1004 0.098 Uiso 1 1 calc R U
H9B H 1.1257 0.3175 0.0815 0.098 Uiso 1 1 calc R U
H9C H 1.1067 0.3226 0.1471 0.098 Uiso 1 1 calc R U
C10 C 0.7367(2) 0.1255(2) -0.00694(9) 0.0482(4) Uani 1 1 d . .
C11 C 0.7817(2) -0.1255(2) 0.02810(11) 0.0570(5) Uani 1 1 d . .
C15 C 0.7726(3) 0.2718(2) 0.18786(10) 0.0567(5) Uani 1 1 d . .
C16 C 0.6457(3) 0.1123(3) -0.06764(10) 0.0597(5) Uani 1 1 d . .
H16 H 0.6176 0.0230 -0.0852 0.072 Uiso 1 1 calc R U
C17 C 0.9219(3) 0.0856(2) 0.09192(9) 0.0585(5) Uani 1 1 d . .
H17A H 1.0529 0.0730 0.0946 0.070 Uiso 1 1 calc R U
H17B H 0.8967 0.0440 0.1271 0.070 Uiso 1 1 calc R U
C20 C 0.5984(3) 0.2352(3) -0.10097(11) 0.0689(6) Uani 1 1 d . .
H20 H 0.5378 0.2285 -0.1416 0.083 Uiso 1 1 calc R U
C23 C 0.7275(3) 0.3814(2) -0.01428(11) 0.0645(6) Uani 1 1 d . .
H23 H 0.7533 0.4710 0.0032 0.077 Uiso 1 1 calc R U
C24 C 0.8696(3) -0.2187(2) 0.07999(13) 0.0731(7) Uani 1 1 d . .
H24A H 1.0028 -0.2105 0.0893 0.110 Uiso 1 1 calc R U
H24B H 0.8338 -0.3160 0.0702 0.110 Uiso 1 1 calc R U
H24C H 0.8291 -0.1899 0.1141 0.110 Uiso 1 1 calc R U
C26 C 0.6396(3) 0.3682(3) -0.07491(12) 0.0725(7) Uani 1 1 d . .
H26 H 0.6079 0.4497 -0.0983 0.087 Uiso 1 1 calc R U
C28 C 0.7797(5) 0.4188(4) 0.21738(12) 0.0994(11) Uani 1 1 d . .
C29 C 0.6466(4) 0.1650(4) 0.20892(13) 0.0915(9) Uani 1 1 d . .

loop_
_atom_site_aniso_label
_atom_site_aniso_U_11
_atom_site_aniso_U_22
_atom_site_aniso_U_33
_atom_site_aniso_U_23
_atom_site_aniso_U_13
_atom_site_aniso_U_12
F1 0.0635(7) 0.0779(8) 0.0535(8) 0.0060(6) 0.0014(6) 0.0109(6)
F3 0.1638(17) 0.1166(15) 0.0950(15) -0.0093(11) 0.0421(13) -0.0645(13)
F4 0.225(2) 0.1073(13) 0.0492(10) -0.0264(9) -0.0064(12) 0.0228(13)
F5 0.1376(15) 0.186(2) 0.0556(11) 0.0008(12) 0.0325(10) -0.0411(14)
F8 0.302(3) 0.0646(10) 0.0933(16) -0.0262(9) 0.0389(18) -0.0388(15)
F12 0.231(3) 0.202(2) 0.0890(16) -0.0189(14) 0.0300(16) 0.152(2)
F14 0.0660(10) 0.320(4) 0.1140(18) 0.018(2) 0.0307(10) -0.0190(14)
O2 0.0791(10) 0.0708(10) 0.0880(13) -0.0314(9) 0.0216(9) -0.0141(8)
N2 0.0531(8) 0.0478(8) 0.0495(10) -0.0069(6) 0.0158(7) 0.0005(6)
C1 0.0527(9) 0.0467(9) 0.0433(11) -0.0044(7) 0.0100(8) 0.0016(7)
C4 0.0494(9) 0.0547(10) 0.0443(11) -0.0004(7) 0.0143(8) 0.0015(7)
C7 0.0502(9) 0.0642(11) 0.0410(11) -0.0069(8) 0.0052(8) 0.0053(8)
C9 0.0569(11) 0.0663(13) 0.0706(15) -0.0010(10) 0.0124(10) -0.0075(9)
C10 0.0445(8) 0.0581(10) 0.0447(11) -0.0053(8) 0.0168(8) -0.0009(7)
C11 0.0529(10) 0.0527(10) 0.0729(15) -0.0153(9) 0.0301(10) -0.0053(8)
C15 0.0532(10) 0.0694(12) 0.0428(11) -0.0092(8) 0.0052(8) 0.0061(9)
C16 0.0526(10) 0.0813(13) 0.0456(12) -0.0106(10) 0.0144(9) -0.0039(9)
C17 0.0753(12) 0.0478(10) 0.0479(12) -0.0060(8) 0.0094(10) 0.0068(9)
C20 0.0570(12) 0.1056(19) 0.0439(12) 0.0014(11) 0.0135(10) -0.0002(11)
C23 0.0701(12) 0.0621(12) 0.0600(14) 0.0072(10) 0.0159(11) 0.0064(10)
C24 0.0802(14) 0.0505(11) 0.095(2) -0.0004(11) 0.0355(14) 0.0038(10)
C26 0.0690(13) 0.0880(16) 0.0590(15) 0.0221(12) 0.0154(11) 0.0114(11)
C28 0.153(3) 0.0873(19) 0.0445(14) -0.0173(13) 0.0042(16) 0.0429(19)
C29 0.0860(17) 0.136(3) 0.0555(16) -0.0016(16) 0.0249(13) -0.0115(16)

loop_
_atom_type_symbol
_atom_type_description
_atom_type_scat_dispersion_real
_atom_type_scat_dispersion_imag
_atom_type_scat_source
C C 0.0033 0.0016 'International Tables Vol C Tables 4.2.6.8 and 6.1.1.4'
H H 0.0000 0.0000 'International Tables Vol C Tables 4.2.6.8 and 6.1.1.4'
F F 0.0171 0.0103 'International Tables Vol C Tables 4.2.6.8 and 6.1.1.4'
N N 0.0061 0.0033 'International Tables Vol C Tables 4.2.6.8 and 6.1.1.4'
O O 0.0106 0.0060 'International Tables Vol C Tables 4.2.6.8 and 6.1.1.4'

loop_
_geom_angle_atom_site_label_1
_geom_angle_atom_site_label_2
_geom_angle_atom_site_label_3
_geom_angle
C11 N2 C10 125.92(17)
C11 N2 C17 124.45(17)
C10 N2 C17 109.29(16)
C4 C1 C9 110.93(17)
C4 C1 C7 106.53(15)
C9 C1 C7 113.61(17)
C4 C1 C17 101.22(14)
C9 C1 C17 111.01(16)
C7 C1 C17 112.75(16)
C23 C4 C10 120.0(2)
C23 C4 C1 128.92(18)
C10 C4 C1 111.02(16)
C1 C7 C15 118.15(15)
C1 C7 H7A 107.8
C15 C7 H7A 107.8
C1 C7 H7B 107.8
C15 C7 H7B 107.8
H7A C7 H7B 107.1
C1 C9 H9A 109.5
C1 C9 H9B 109.5
H9A C9 H9B 109.5
C1 C9 H9C 109.5
H9A C9 H9C 109.5
H9B C9 H9C 109.5
C16 C10 C4 120.94(18)
C16 C10 N2 129.92(18)
C4 C10 N2 109.13(17)
O2 C11 N2 121.0(2)
O2 C11 C24 122.2(2)
N2 C11 C24 116.85(19)
F1 C15 C28 104.53(18)
F1 C15 C29 103.4(2)
C28 C15 C29 113.0(3)
F1 C15 C7 112.04(17)
C28 C15 C7 111.5(2)
C29 C15 C7 111.85(18)
C20 C16 C10 118.2(2)
C20 C16 H16 120.9
C10 C16 H16 120.9
N2 C17 C1 105.50(15)
N2 C17 H17A 110.6
C1 C17 H17A 110.6
N2 C17 H17B 110.6
C1 C17 H17B 110.6
H17A C17 H17B 108.8
C16 C20 C26 121.1(2)
C16 C20 H20 119.5
C26 C20 H20 119.5
C4 C23 C26 119.0(2)
C4 C23 H23 120.5
C26 C23 H23 120.5
C11 C24 H24A 109.5
C11 C24 H24B 109.5
H24A C24 H24B 109.5
C11 C24 H24C 109.5
H24A C24 H24C 109.5
H24B C24 H24C 109.5
C20 C26 C23 120.7(2)
C20 C26 H26 119.6
C23 C26 H26 119.6
F8 C28 F4 108.7(3)
F8 C28 F12 108.7(3)
F4 C28 F12 106.6(3)
F8 C28 C15 111.1(3)
F4 C28 C15 112.6(2)
F12 C28 C15 108.8(3)
F14 C29 F5 108.5(3)
F14 C29 F3 107.8(3)
F5 C29 F3 107.2(3)
F14 C29 C15 111.6(3)
F5 C29 C15 111.8(2)
F3 C29 C15 109.8(2)

loop_
_geom_bond_atom_site_label_1
_geom_bond_atom_site_label_2
_geom_bond_distance
F1 C15 1.373(2)
F3 C29 1.336(4)
F4 C28 1.324(3)
F5 C29 1.336(3)
F8 C28 1.294(5)
F12 C28 1.329(4)
F14 C29 1.288(3)
O2 C11 1.229(3)
N2 C11 1.370(3)
N2 C10 1.416(3)
N2 C17 1.479(2)
C1 C4 1.526(3)
C1 C9 1.533(3)
C1 C7 1.537(3)
C1 C17 1.549(3)
C4 C23 1.380(3)
C4 C10 1.397(3)
C7 C15 1.551(3)
C7 H7A 0.9700
C7 H7B 0.9700
C9 H9A 0.9600
C9 H9B 0.9600
C9 H9C 0.9600
C10 C16 1.392(3)
C11 C24 1.488(4)
C15 C28 1.534(4)
C15 C29 1.542(4)
C16 C20 1.379(4)
C16 H16 0.9300
C17 H17A 0.9700
C17 H17B 0.9700
C20 C26 1.384(4)
C20 H20 0.9300
C23 C26 1.386(3)
C23 H23 0.9300
C24 H24A 0.9600
C24 H24B 0.9600
C24 H24C 0.9600
C26 H26 0.9300

loop_
_geom_torsion_atom_site_label_1
_geom_torsion_atom_site_label_2
_geom_torsion_atom_site_label_3
_geom_torsion_atom_site_label_4
_geom_torsion
C9 C1 C4 C23 -50.1(3)
C7 C1 C4 C23 74.0(2)
C17 C1 C4 C23 -167.9(2)
C9 C1 C4 C10 131.36(17)
C7 C1 C4 C10 -104.54(18)
C17 C1 C4 C10 13.5(2)
C4 C1 C7 C15 177.12(16)
C9 C1 C7 C15 -60.4(2)
C17 C1 C7 C15 67.0(2)
C23 C4 C10 C16 -0.9(3)
C1 C4 C10 C16 177.81(16)
C23 C4 C10 N2 178.59(17)
C1 C4 C10 N2 -2.7(2)
C11 N2 C10 C16 -4.4(3)
C17 N2 C10 C16 169.14(19)
C11 N2 C10 C4 176.13(16)
C17 N2 C10 C4 -10.3(2)
C10 N2 C11 O2 -1.8(3)
C17 N2 C11 O2 -174.46(19)
C10 N2 C11 C24 178.12(18)
C17 N2 C11 C24 5.5(3)
C1 C7 C15 F1 -4.8(2)
C1 C7 C15 C28 112.0(2)
C1 C7 C15 C29 -120.3(2)
C4 C10 C16 C20 1.0(3)
N2 C10 C16 C20 -178.35(18)
C11 N2 C17 C1 -167.66(17)
C10 N2 C17 C1 18.6(2)
C4 C1 C17 N2 -18.68(19)
C9 C1 C17 N2 -136.48(18)
C7 C1 C17 N2 94.7(2)
C10 C16 C20 C26 -0.1(3)
C10 C4 C23 C26 -0.1(3)
C1 C4 C23 C26 -178.56(19)
C16 C20 C26 C23 -0.9(3)
C4 C23 C26 C20 1.0(3)
F1 C15 C28 F8 70.5(3)
C29 C15 C28 F8 -177.8(2)
C7 C15 C28 F8 -50.8(3)
F1 C15 C28 F4 -51.8(4)
C29 C15 C28 F4 59.9(4)
C7 C15 C28 F4 -173.0(3)
F1 C15 C28 F12 -169.8(3)
C29 C15 C28 F12 -58.1(3)
C7 C15 C28 F12 68.9(3)
F1 C15 C29 F14 -178.2(2)
C28 C15 C29 F14 69.4(3)
C7 C15 C29 F14 -57.4(3)
F1 C15 C29 F5 60.1(3)
C28 C15 C29 F5 -52.3(3)
C7 C15 C29 F5 -179.1(2)
F1 C15 C29 F3 -58.7(3)
C28 C15 C29 F3 -171.1(2)
C7 C15 C29 F3 62.0(3)
